data_2208422
loop_
_publ_author_name
'Abdeljalil, El Fatmi'
'Najib, Ben Larbi'
'Abdelali, Kerbal'
'El Bali, Brahim'
'Bolte, Michael'

_publ_section_title
;
 <i>N</i>,<i>N</i>'-Bis(3,5-dimethyl-1<i>H</i>-pyrazol-1-ylmethyl)piperazine
;
_journal_coeditor_code SG2006
_journal_issue 3
_journal_name_full 'Acta Crystallographica Section E'
_journal_page_first o1103
_journal_page_last o1104
_journal_paper_doi 10.1107/S1600536806005654
_journal_volume 62
_journal_year 2006
_chemical_formula_iupac 'C16 H26 N6'
_chemical_formula_moiety 'C16 H26 N6'
_chemical_formula_sum 'C16 H26 N6'
_chemical_formula_weight 302.43
_chemical_name_systematic
;
N,N'-Bis(3,5-dimethyl-1H-pyrazol-1-ylmethyl)piperazine
;
_space_group_IT_number 61
_symmetry_cell_setting orthorhombic
_symmetry_space_group_name_Hall '-P 2ac 2ab'
_symmetry_space_group_name_H-M 'P b c a'
_atom_sites_solution_hydrogens geom
_atom_sites_solution_primary direct
_atom_sites_solution_secondary difmap
_audit_creation_method SHELXL-97
_cell_angle_alpha 90.00
_cell_angle_beta 90.00
_cell_angle_gamma 90.00
_cell_formula_units_Z 4
_cell_length_a 9.6944(9)
_cell_length_b 12.1761(11)
_cell_length_c 13.7141(12)
_cell_measurement_reflns_used 14373
_cell_measurement_temperature 173(2)
_cell_measurement_theta_max 25.7
_cell_measurement_theta_min 3.6
_cell_volume 1618.8(3)
_computing_cell_refinement X-AREA
_computing_data_collection 'X-AREA (Stoe & Cie, 2001)'
_computing_data_reduction X-AREA
_computing_molecular_graphics 'PLATON (Spek, 2003)'
_computing_publication_material 'SHELXL97 and PLATON'
_computing_structure_refinement 'SHELXL97 (Sheldrick, 1997)'
_computing_structure_solution 'SHELXS97 (Sheldrick, 1990)'
_diffrn_ambient_temperature 173(2)
_diffrn_measured_fraction_theta_full 0.997
_diffrn_measured_fraction_theta_max 0.995
_diffrn_measurement_device_type 'Stoe IPDS-II two-circle'
_diffrn_measurement_method \w
_diffrn_radiation_monochromator graphite
_diffrn_radiation_source 'fine-focus sealed tube'
_diffrn_radiation_type MoK\a
_diffrn_radiation_wavelength 0.71073
_diffrn_reflns_av_R_equivalents 0.0441
_diffrn_reflns_av_sigmaI/netI 0.0194
_diffrn_reflns_limit_h_max 11
_diffrn_reflns_limit_h_min -11
_diffrn_reflns_limit_k_max 14
_diffrn_reflns_limit_k_min -14
_diffrn_reflns_limit_l_max 16
_diffrn_reflns_limit_l_min -16
_diffrn_reflns_number 16864
_diffrn_reflns_theta_full 25.00
_diffrn_reflns_theta_max 25.83
_diffrn_reflns_theta_min 3.64
_diffrn_standards_decay_% 0
_diffrn_standards_interval_time 0
_diffrn_standards_number 0
_exptl_absorpt_coefficient_mu 0.079
_exptl_absorpt_correction_type none
_exptl_crystal_colour colourless
_exptl_crystal_density_diffrn 1.241
_exptl_crystal_density_method 'not measured'
_exptl_crystal_description block
_exptl_crystal_F_000 656
_exptl_crystal_size_max 0.28
_exptl_crystal_size_mid 0.26
_exptl_crystal_size_min 0.23
_refine_diff_density_max 0.197
_refine_diff_density_min -0.186
_refine_ls_extinction_method none
_refine_ls_goodness_of_fit_ref 1.076
_refine_ls_hydrogen_treatment constr
_refine_ls_matrix_type full
_refine_ls_number_parameters 102
_refine_ls_number_reflns 1560
_refine_ls_number_restraints 0
_refine_ls_restrained_S_all 1.076
_refine_ls_R_factor_all 0.0411
_refine_ls_R_factor_gt 0.0345
_refine_ls_shift/su_max 0.000
_refine_ls_shift/su_mean 0.000
_refine_ls_structure_factor_coef Fsqd
_refine_ls_weighting_details 'calc w=1/[\s^2^(Fo^2^)+(0.0595P)^2^+0.1979P] where P=(Fo^2^+2Fc^2^)/3'
_refine_ls_weighting_scheme calc
_refine_ls_wR_factor_gt 0.0971
_refine_ls_wR_factor_ref 0.0997
_reflns_number_gt 1319
_reflns_number_total 1560
_reflns_threshold_expression I>2\s(I)
_cod_data_source_file sg2006.cif
_cod_data_source_block I
_cod_depositor_comments
;
The following automatic conversions were performed:
'_symmetry_cell_setting' value 'Orthorhombic' changed to 'orthorhombic'
according to '/home/saulius/struct/CIF-dictionaries/cif_core.dic'
dictionary named 'cif_core.dic' version 2.4.1 from 2010-06-29.

Automatic conversion script
Id: cif_fix_enum 1527 2010-12-29 10:47:43Z saulius 

The following automatic conversions were performed:

'_symmetry_cell_setting' value 'Orthorhombic' changed to
'orthorhombic' according to
/home/saulius/struct/CIF-dictionaries/cif_core.dic dictionary named
'cif_core.dic' version 2.4.1 from 2010-06-29.

Automatic conversion script
Id: cif_fix_values 1715 2011-07-08 13:25:40Z adriana 
;
_cod_database_code 2208422
_cod_database_fobs_code 2208422

loop_
_symmetry_equiv_pos_as_xyz
'x, y, z'
'-x+1/2, -y, z+1/2'
'-x, y+1/2, -z+1/2'
'x+1/2, -y+1/2, -z'
'-x, -y, -z'
'x-1/2, y, -z-1/2'
'x, -y-1/2, z-1/2'
'-x-1/2, y-1/2, z'

loop_
_atom_site_type_symbol
_atom_site_label
_atom_site_fract_x
_atom_site_fract_y
_atom_site_fract_z
_atom_site_U_iso_or_equiv
_atom_site_adp_type
_atom_site_calc_flag
_atom_site_refinement_flags
_atom_site_occupancy
N N1 0.63520(11) 0.75690(8) 0.57756(8) 0.0323(3) Uani d . 1
N N2 0.53750(11) 0.83475(8) 0.55889(8) 0.0336(3) Uani d . 1
C C3 0.52427(14) 0.89020(10) 0.64202(9) 0.0337(3) Uani d . 1
C C31 0.42534(16) 0.98411(11) 0.64889(11) 0.0423(3) Uani d . 1
H H31A 0.4257 1.0252 0.5874 0.064 Uiso calc R 1
H H31B 0.4531 1.0328 0.7023 0.064 Uiso calc R 1
H H31C 0.3323 0.9559 0.6614 0.064 Uiso calc R 1
C C4 0.61322(14) 0.84879(10) 0.71357(9) 0.0364(3) Uani d . 1
H H4 0.6231 0.8745 0.7786 0.044 Uiso calc R 1
C C5 0.68335(13) 0.76330(10) 0.67056(9) 0.0345(3) Uani d . 1
C C51 0.79386(15) 0.69068(11) 0.71012(11) 0.0434(3) Uani d . 1
H H51A 0.7552 0.6181 0.7246 0.065 Uiso calc R 1
H H51B 0.8313 0.7229 0.7700 0.065 Uiso calc R 1
H H51C 0.8677 0.6832 0.6618 0.065 Uiso calc R 1
C C11 0.67623(14) 0.68471(10) 0.49670(9) 0.0345(3) Uani d . 1
H H11A 0.6712 0.7276 0.4355 0.041 Uiso calc R 1
H H11B 0.7740 0.6639 0.5064 0.041 Uiso calc R 1
N N11 0.59721(11) 0.58543(8) 0.48357(8) 0.0311(3) Uani d . 1
C C12 0.62058(14) 0.50220(10) 0.55841(9) 0.0343(3) Uani d . 1
H H12A 0.5834 0.5281 0.6216 0.041 Uiso calc R 1
H H12B 0.7208 0.4894 0.5662 0.041 Uiso calc R 1
C C13 0.55008(14) 0.39611(10) 0.52938(10) 0.0337(3) Uani d . 1
H H13A 0.5905 0.3684 0.4678 0.040 Uiso calc R 1
H H13B 0.5650 0.3400 0.5806 0.040 Uiso calc R 1

loop_
_atom_site_aniso_label
_atom_site_aniso_U_11
_atom_site_aniso_U_22
_atom_site_aniso_U_33
_atom_site_aniso_U_12
_atom_site_aniso_U_13
_atom_site_aniso_U_23
N1 0.0304(6) 0.0320(5) 0.0345(6) -0.0017(4) 0.0002(4) 0.0001(4)
N2 0.0310(6) 0.0328(5) 0.0370(6) -0.0008(4) 0.0002(4) 0.0000(4)
C3 0.0300(7) 0.0349(6) 0.0363(7) -0.0077(5) 0.0037(5) -0.0016(5)
C31 0.0374(8) 0.0416(7) 0.0481(8) -0.0009(6) 0.0033(6) -0.0076(6)
C4 0.0360(7) 0.0417(6) 0.0314(6) -0.0104(5) 0.0018(5) -0.0016(5)
C5 0.0300(7) 0.0372(6) 0.0362(6) -0.0094(5) -0.0018(5) 0.0049(5)
C51 0.0383(8) 0.0430(7) 0.0488(8) -0.0073(6) -0.0095(6) 0.0076(6)
C11 0.0325(7) 0.0347(6) 0.0363(6) -0.0017(5) 0.0048(5) -0.0007(5)
N11 0.0276(6) 0.0300(5) 0.0356(6) 0.0009(4) -0.0002(4) 0.0013(4)
C12 0.0302(7) 0.0349(6) 0.0377(7) 0.0025(5) -0.0061(5) 0.0021(5)
C13 0.0301(7) 0.0314(6) 0.0396(7) 0.0041(5) -0.0035(5) 0.0036(5)

loop_
_atom_type_symbol
_atom_type_description
_atom_type_scat_dispersion_real
_atom_type_scat_dispersion_imag
_atom_type_scat_source
C C 0.0033 0.0016 'International Tables Vol C Tables 4.2.6.8 and 6.1.1.4'
H H 0.0000 0.0000 'International Tables Vol C Tables 4.2.6.8 and 6.1.1.4'
N N 0.0061 0.0033 'International Tables Vol C Tables 4.2.6.8 and 6.1.1.4'

loop_
_geom_angle_atom_site_label_1
_geom_angle_atom_site_label_2
_geom_angle_atom_site_label_3
_geom_angle_site_symmetry_1
_geom_angle_site_symmetry_3
_geom_angle
_geom_angle_publ_flag
C5 N1 N2 . . 111.99(10) ?
C5 N1 C11 . . 130.44(11) ?
N2 N1 C11 . . 117.50(10) ?
C3 N2 N1 . . 104.99(10) ?
N2 C3 C4 . . 110.99(12) ?
N2 C3 C31 . . 120.24(12) ?
C4 C3 C31 . . 128.77(12) ?
C3 C31 H31A . . 109.5 ?
C3 C31 H31B . . 109.5 ?
H31A C31 H31B . . 109.5 ?
C3 C31 H31C . . 109.5 ?
H31A C31 H31C . . 109.5 ?
H31B C31 H31C . . 109.5 ?
C5 C4 C3 . . 106.03(11) ?
C5 C4 H4 . . 127.0 ?
C3 C4 H4 . . 127.0 ?
N1 C5 C4 . . 106.01(11) ?
N1 C5 C51 . . 123.61(12) ?
C4 C5 C51 . . 130.35(12) ?
C5 C51 H51A . . 109.5 ?
C5 C51 H51B . . 109.5 ?
H51A C51 H51B . . 109.5 ?
C5 C51 H51C . . 109.5 ?
H51A C51 H51C . . 109.5 ?
H51B C51 H51C . . 109.5 ?
N11 C11 N1 . . 116.85(10) ?
N11 C11 H11A . . 108.1 ?
N1 C11 H11A . . 108.1 ?
N11 C11 H11B . . 108.1 ?
N1 C11 H11B . . 108.1 ?
H11A C11 H11B . . 107.3 ?
C11 N11 C13 . 5_666 113.99(10) y
C11 N11 C12 . . 114.30(10) y
C13 N11 C12 5_666 . 110.19(10) y
N11 C12 C13 . . 109.71(10) ?
N11 C12 H12A . . 109.7 ?
C13 C12 H12A . . 109.7 ?
N11 C12 H12B . . 109.7 ?
C13 C12 H12B . . 109.7 ?
H12A C12 H12B . . 108.2 ?
N11 C13 C12 5_666 . 110.05(10) ?
N11 C13 H13A 5_666 . 109.7 ?
C12 C13 H13A . . 109.7 ?
N11 C13 H13B 5_666 . 109.7 ?
C12 C13 H13B . . 109.7 ?
H13A C13 H13B . . 108.2 ?

loop_
_geom_bond_atom_site_label_1
_geom_bond_atom_site_label_2
_geom_bond_site_symmetry_2
_geom_bond_distance
_geom_bond_publ_flag
N1 C5 . 1.3604(17) ?
N1 N2 . 1.3642(15) ?
N1 C11 . 1.4698(16) ?
N2 C3 . 1.3312(17) ?
C3 C4 . 1.4003(19) ?
C3 C31 . 1.4954(19) ?
C31 H31A . 0.9800 ?
C31 H31B . 0.9800 ?
C31 H31C . 0.9800 ?
C4 C5 . 1.3761(19) ?
C4 H4 . 0.9500 ?
C5 C51 . 1.4913(19) ?
C51 H51A . 0.9800 ?
C51 H51B . 0.9800 ?
C51 H51C . 0.9800 ?
C11 N11 . 1.4424(16) ?
C11 H11A . 0.9900 ?
C11 H11B . 0.9900 ?
N11 C13 5_666 1.4563(17) y
N11 C12 . 1.4601(16) y
C12 C13 . 1.5147(17) ?
C12 H12A . 0.9900 ?
C12 H12B . 0.9900 ?
C13 N11 5_666 1.4563(17) ?
C13 H13A . 0.9900 ?
C13 H13B . 0.9900 ?

loop_
_geom_torsion_atom_site_label_1
_geom_torsion_atom_site_label_2
_geom_torsion_atom_site_label_3
_geom_torsion_atom_site_label_4
_geom_torsion_site_symmetry_1
_geom_torsion_site_symmetry_2
_geom_torsion_site_symmetry_4
_geom_torsion
_geom_torsion_publ_flag
C5 N1 N2 C3 . . . -0.30(13) ?
C11 N1 N2 C3 . . . -177.62(10) ?
N1 N2 C3 C4 . . . 0.29(14) ?
N1 N2 C3 C31 . . . 179.46(11) ?
N2 C3 C4 C5 . . . -0.19(14) ?
C31 C3 C4 C5 . . . -179.27(13) ?
N2 N1 C5 C4 . . . 0.18(14) ?
C11 N1 C5 C4 . . . 177.07(11) ?
N2 N1 C5 C51 . . . -178.02(11) ?
C11 N1 C5 C51 . . . -1.1(2) ?
C3 C4 C5 N1 . . . 0.01(13) ?
C3 C4 C5 C51 . . . 178.04(13) ?
C5 N1 C11 N11 . . . 94.59(16) ?
N2 N1 C11 N11 . . . -88.67(13) ?
N1 C11 N11 C13 . . 5_666 56.56(14) ?
N1 C11 N11 C12 . . . -71.42(14) ?
C11 N11 C12 C13 . . . -171.42(10) ?
C13 N11 C12 C13 5_666 . . 58.69(15) y
N11 C12 C13 N11 . . 5_666 -58.61(15) y
C12 C13 N11 C12 5_666 5_666 . -58.89(14) y
